data_7247704
loop_
_publ_author_name
'Han, Wei'
'Chen, Yu-Lan'
'Tang, Xi'
'Zhou, Jie'
'Ma, Mengtao'
'Shen, Zhi-Liang'
'Chu, Xue-Qiang'

_publ_section_title
;
 Water-promoted defluorinative synthesis of fluoroalkylated
 1,5-diazapentadienes by using (NH4)2CO3 as an NH2 and NH source
;
_journal_issue 23
_journal_name_full 'Green Chemistry'
_journal_page_first 9672
_journal_page_last 9679
_journal_paper_doi 10.1039/D3GC03717G
_journal_volume 25
_journal_year 2023
_chemical_formula_moiety 'C19 H14 F7 N O3 S'
_chemical_formula_sum 'C19 H14 F7 N O3 S'
_chemical_formula_weight 469.37
_space_group_crystal_system triclinic
_space_group_IT_number 2
_space_group_name_Hall '-P 1'
_space_group_name_H-M_alt 'P -1'
_atom_sites_solution_hydrogens geom
_atom_sites_solution_primary direct
_audit_creation_date 2023-07-07
_audit_creation_method
;
Olex2 1.5-beta
(compiled 2022.04.07 svn.rca3783a0 for OlexSys, GUI svn.r6439)
;
_audit_update_record
;
2023-07-07 deposited with the CCDC.	2023-11-08 downloaded from the CCDC.
;
_cell_angle_alpha 81.051(7)
_cell_angle_beta 85.123(9)
_cell_angle_gamma 84.276(11)
_cell_formula_units_Z 2
_cell_length_a 6.2755(10)
_cell_length_b 8.1410(9)
_cell_length_c 19.0094(12)
_cell_measurement_reflns_used 3018
_cell_measurement_temperature 150.00(10)
_cell_measurement_theta_max 73.2190
_cell_measurement_theta_min 4.6970
_cell_volume 952.2(2)
_computing_cell_refinement 'CrysAlisPro 1.171.38.43f (Rigaku OD, 2015)'
_computing_data_collection 'CrysAlisPro 1.171.38.43f (Rigaku OD, 2015)'
_computing_data_reduction 'CrysAlisPro 1.171.38.43f (Rigaku OD, 2015)'
_computing_molecular_graphics 'Olex2 1.5-beta (Dolomanov et al., 2009)'
_computing_publication_material 'Olex2 1.5-beta (Dolomanov et al., 2009)'
_computing_structure_refinement 'SHELXL 2018/3 (Sheldrick, 2015)'
_computing_structure_solution 'SHELXS  (Sheldrick, 2008)'
_diffrn_ambient_environment N~2~
_diffrn_ambient_temperature 150.00(10)
_diffrn_detector 'CCD plate'
_diffrn_detector_area_resol_mean 5.2684
_diffrn_detector_type AtlasS2
_diffrn_measured_fraction_theta_full 0.998
_diffrn_measured_fraction_theta_max 0.998
_diffrn_measurement_details
;
List of Runs (angles in degrees, time in seconds):

  # Type    Start    End  Width  t~exp~   \w     \q     \k     \f   Frames
#--------------------------------------------------------------------------
  1  \w    -63.00  30.00   1.00    1.00    --  -40.73  38.00  30.00   93
  2  \w    -72.00  23.00   1.00    1.00    --  -40.73  77.00 120.00   95
  3  \w     33.00  76.00   1.00    1.00    --   40.73-125.00 -90.00   43
  4  \w     59.00  85.00   1.00    1.00    --   40.73-125.00   0.00   26
  5  \w     52.00 120.00   1.00    1.00    --  106.95 -45.00 120.00   68
  6  \w     83.00 178.00   1.00    1.00    --  106.95  30.00  60.00   95
  7  \w    151.00 177.00   1.00    1.00    --  106.95 125.00 -30.00   26
  8  \w    114.00 155.00   1.00    1.00    --  106.95 125.00 -90.00   41
  9  \w     99.00 130.00   1.00    1.00    --  106.95 125.00 -30.00   31
 10  \w     95.00 165.00   1.00    1.00    --  106.95 125.00  60.00   70
 11  \w    100.00 172.00   1.00    1.00    --  106.95  30.00 -30.00   72
 12  \w     82.00 133.00   1.00    1.00    --  106.95 -45.00-120.00   51
 13  \w     79.00 109.00   1.00    1.00    --  106.95 -95.00 -60.00   30
 14  \w     44.00 108.00   1.00    1.00    --  106.95 -95.00  30.00   64
 15  \w     60.00 103.00   1.00    1.00    --  106.95 -95.00 120.00   43
 16  \w     47.00 130.00   1.00    1.00    --  106.95 -45.00   0.00   83
 17  \w     41.00 121.00   1.00    1.00    --  106.95-125.00 -60.00   80
 18  \w   -115.00 -16.00   1.00    1.00    --  -40.73 -38.00-150.00   99
;
_diffrn_measurement_device 'four-circle diffractometer'
_diffrn_measurement_device_type 'SuperNova, Dual, Cu at zero, AtlasS2'
_diffrn_measurement_method '\w scans'
_diffrn_orient_matrix_type 'CrysAlisPro convention (1999,Acta A55,543-557)'
_diffrn_orient_matrix_UB_11 -0.1955539000
_diffrn_orient_matrix_UB_12 -0.0722113000
_diffrn_orient_matrix_UB_13 0.0442336000
_diffrn_orient_matrix_UB_21 -0.1098218000
_diffrn_orient_matrix_UB_22 0.1778479000
_diffrn_orient_matrix_UB_23 0.0001700000
_diffrn_orient_matrix_UB_31 -0.1042735000
_diffrn_orient_matrix_UB_32 -0.0117916000
_diffrn_orient_matrix_UB_33 -0.0693388000
_diffrn_radiation_monochromator mirror
_diffrn_radiation_probe x-ray
_diffrn_radiation_type 'Cu K\a'
_diffrn_radiation_wavelength 1.54184
_diffrn_reflns_av_R_equivalents 0.0882
_diffrn_reflns_av_unetI/netI 0.0801
_diffrn_reflns_Laue_measured_fraction_full 0.998
_diffrn_reflns_Laue_measured_fraction_max 0.998
_diffrn_reflns_limit_h_max 7
_diffrn_reflns_limit_h_min -7
_diffrn_reflns_limit_k_max 9
_diffrn_reflns_limit_k_min -9
_diffrn_reflns_limit_l_max 14
_diffrn_reflns_limit_l_min -22
_diffrn_reflns_number 5808
_diffrn_reflns_point_group_measured_fraction_full 0.998
_diffrn_reflns_point_group_measured_fraction_max 0.998
_diffrn_reflns_theta_full 66.599
_diffrn_reflns_theta_max 66.599
_diffrn_reflns_theta_min 2.359
_diffrn_source 'micro-focus sealed X-ray tube'
_diffrn_source_type 'SuperNova (Cu) X-ray Source'
_exptl_absorpt_coefficient_mu 2.365
_exptl_absorpt_correction_T_max 1.00000
_exptl_absorpt_correction_T_min 0.18357
_exptl_absorpt_correction_type multi-scan
_exptl_absorpt_process_details
;
CrysAlisPro 1.171.38.43f (Rigaku Oxford Diffraction, 2015)
Empirical absorption correction using spherical harmonics,
 implemented in SCALE3 ABSPACK scaling algorithm.
;
_exptl_crystal_colour 'light colourless'
_exptl_crystal_density_diffrn 1.637
_exptl_crystal_description block
_exptl_crystal_F_000 476
_exptl_crystal_size_max 0.16
_exptl_crystal_size_mid 0.13
_exptl_crystal_size_min 0.11
_refine_diff_density_max 0.906
_refine_diff_density_min -1.187
_refine_diff_density_rms 0.171
_refine_ls_extinction_method none
_refine_ls_goodness_of_fit_ref 1.087
_refine_ls_hydrogen_treatment constr
_refine_ls_matrix_type full
_refine_ls_number_parameters 281
_refine_ls_number_reflns 3370
_refine_ls_number_restraints 0
_refine_ls_restrained_S_all 1.087
_refine_ls_R_factor_all 0.1060
_refine_ls_R_factor_gt 0.0955
_refine_ls_shift/su_max 0.000
_refine_ls_shift/su_mean 0.000
_refine_ls_structure_factor_coef Fsqd
_refine_ls_weighting_details 'w=1/[\s^2^(Fo^2^)+(0.2000P)^2^] where P=(Fo^2^+2Fc^2^)/3'
_refine_ls_weighting_scheme calc
_refine_ls_wR_factor_gt 0.2680
_refine_ls_wR_factor_ref 0.2865
_reflns_Friedel_coverage 0.000
_reflns_number_gt 2707
_reflns_number_total 3370
_reflns_threshold_expression 'I > 2\s(I)'
_cod_data_source_file d3gc03717g2.cif
_cod_data_source_block 3004
_cod_depositor_comments 'Adding full bibliography for 7247703--7247704.cif.'
_cod_database_code 7247704
_shelx_shelxl_version_number 2018/3
_shelx_space_group_comment
;
The symmetry employed for this shelxl refinement is uniquely defined
by the following loop, which should always be used as a source of
symmetry information in preference to the above space-group names.
They are only intended as comments.
;
_olex2_refinement_description
;
1. Fixed Uiso
 At 1.2 times of:
  All C(H) groups, All N(H) groups
 At 1.5 times of:
  All C(H,H,H) groups
2.a Aromatic/amide H refined with riding coordinates:
 N1(H1), C2(H2), C3(H3), C4(H4), C5(H5), C6(H6), C8(H8), C14(H14), C15(H15),
 C17(H17), C18(H18)
2.b Idealised Me refined as rotating group:
 C19(H19A,H19B,H19C)
;
_olex2_submission_special_instructions 'No special instructions were received'
_oxdiff_exptl_absorpt_empirical_details
;
Empirical correction (ABSPACK) includes:
- Absorption correction using spherical harmonics
- Frame scaling
- Detector area scaling
;
_oxdiff_exptl_absorpt_empirical_full_max 3.707
_oxdiff_exptl_absorpt_empirical_full_min 0.312

loop_
_space_group_symop_operation_xyz
'x, y, z'
'-x, -y, -z'

loop_
_atom_site_label
_atom_site_type_symbol
_atom_site_fract_x
_atom_site_fract_y
_atom_site_fract_z
_atom_site_U_iso_or_equiv
_atom_site_adp_type
_atom_site_occupancy
_atom_site_site_symmetry_order
_atom_site_calc_flag
_atom_site_refinement_flags_posn
_atom_site_refinement_flags_adp
_atom_site_refinement_flags_occupancy
_atom_site_disorder_assembly
_atom_site_disorder_group
S1 S 0.69093(15) 0.68784(10) 0.10706(4) 0.0197(4) Uani 1 1 d . . . . .
O1 O 0.4146(5) 0.3812(4) 0.26644(15) 0.0316(8) Uani 1 1 d . . . . .
F2 F 0.4797(5) 0.1306(3) 0.37105(13) 0.0370(7) Uani 1 1 d . . . . .
F3 F 0.6720(4) 0.2778(3) 0.42314(14) 0.0391(7) Uani 1 1 d . . . . .
F4 F 0.3215(5) 0.4906(3) 0.44752(14) 0.0458(8) Uani 1 1 d . . . . .
F5 F 0.1256(4) 0.3455(4) 0.39539(14) 0.0452(8) Uani 1 1 d . . . . .
F6 F 0.2263(6) 0.0726(4) 0.49433(17) 0.0632(10) Uani 1 1 d . . . . .
F7 F 0.4140(6) 0.2159(5) 0.54578(15) 0.0623(10) Uani 1 1 d . . . . .
F8 F 0.0787(6) 0.2883(5) 0.53752(17) 0.0704(12) Uani 1 1 d . . . . .
O3 O 0.8143(5) 0.8298(3) 0.10000(13) 0.0271(7) Uani 1 1 d . . . . .
O2 O 0.5097(5) 0.6895(3) 0.06668(13) 0.0255(7) Uani 1 1 d . . . . .
N1 N 0.5881(5) 0.6521(4) 0.19270(16) 0.0224(7) Uani 1 1 d . . . . .
H1 H 0.452697 0.630275 0.199219 0.027 Uiso 1 1 calc R U . . .
C1 C 0.8325(7) 0.7908(5) 0.25680(19) 0.0223(9) Uani 1 1 d . . . . .
C2 C 0.7575(7) 0.9535(5) 0.2349(2) 0.0243(9) Uani 1 1 d . . . . .
H2 H 0.624330 0.979066 0.213613 0.029 Uiso 1 1 calc R U . . .
C3 C 0.8816(8) 1.0809(5) 0.2447(2) 0.0316(10) Uani 1 1 d . . . . .
H3 H 0.831703 1.194239 0.230204 0.038 Uiso 1 1 calc R U . . .
C4 C 1.0761(8) 1.0430(6) 0.2751(2) 0.0341(11) Uani 1 1 d . . . . .
H4 H 1.159058 1.130588 0.281202 0.041 Uiso 1 1 calc R U . . .
C5 C 1.1514(8) 0.8783(6) 0.2970(2) 0.0367(11) Uani 1 1 d . . . . .
H5 H 1.285891 0.852524 0.317455 0.044 Uiso 1 1 calc R U . . .
C6 C 1.0260(7) 0.7503(5) 0.2884(2) 0.0306(10) Uani 1 1 d . . . . .
H6 H 1.073134 0.637011 0.303988 0.037 Uiso 1 1 calc R U . . .
C7 C 0.6923(6) 0.6535(5) 0.25285(19) 0.0214(8) Uani 1 1 d . . . . .
C8 C 0.6564(7) 0.5374(5) 0.3126(2) 0.0253(9) Uani 1 1 d . . . . .
H8 H 0.724643 0.545434 0.354541 0.030 Uiso 1 1 calc R U . . .
C9 C 0.5213(7) 0.4056(5) 0.31427(19) 0.0237(9) Uani 1 1 d . . . . .
C10 C 0.4970(7) 0.2838(5) 0.3855(2) 0.0254(9) Uani 1 1 d . . . . .
C11 C 0.2991(7) 0.3376(5) 0.4324(2) 0.0286(10) Uani 1 1 d . . . . .
C12 C 0.2537(9) 0.2241(6) 0.5044(2) 0.0407(12) Uani 1 1 d . . . . .
C13 C 0.8621(6) 0.5078(5) 0.09798(18) 0.0194(8) Uani 1 1 d . . . . .
C14 C 0.7920(7) 0.3845(5) 0.06425(19) 0.0228(9) Uani 1 1 d . . . . .
H14 H 0.654871 0.398632 0.045341 0.027 Uiso 1 1 calc R U . . .
C15 C 0.9285(7) 0.2399(5) 0.0590(2) 0.0257(9) Uani 1 1 d . . . . .
H15 H 0.883517 0.154806 0.036121 0.031 Uiso 1 1 calc R U . . .
C16 C 1.1296(7) 0.2181(5) 0.08683(19) 0.0233(9) Uani 1 1 d . . . . .
C17 C 1.1944(7) 0.3445(5) 0.1192(2) 0.0266(9) Uani 1 1 d . . . . .
H17 H 1.331536 0.330633 0.138007 0.032 Uiso 1 1 calc R U . . .
C18 C 1.0633(6) 0.4915(5) 0.1247(2) 0.0236(8) Uani 1 1 d . . . . .
H18 H 1.110608 0.577990 0.146222 0.028 Uiso 1 1 calc R U . . .
C19 C 1.2712(7) 0.0590(5) 0.0840(2) 0.0316(10) Uani 1 1 d . . . . .
H19A H 1.223812 -0.026653 0.122654 0.047 Uiso 1 1 calc R U . . .
H19B H 1.419989 0.078758 0.089416 0.047 Uiso 1 1 calc R U . . .
H19C H 1.262101 0.021076 0.037924 0.047 Uiso 1 1 calc R U . . .

loop_
_atom_site_aniso_label
_atom_site_aniso_U_11
_atom_site_aniso_U_22
_atom_site_aniso_U_33
_atom_site_aniso_U_23
_atom_site_aniso_U_13
_atom_site_aniso_U_12
S1 0.0322(7) 0.0118(6) 0.0136(6) 0.0030(4) -0.0054(4) 0.0005(4)
O1 0.0429(18) 0.0304(17) 0.0223(15) 0.0035(12) -0.0095(13) -0.0128(14)
F2 0.0551(17) 0.0170(13) 0.0356(14) 0.0030(10) 0.0020(12) -0.0028(11)
F3 0.0339(14) 0.0430(17) 0.0348(14) 0.0192(11) -0.0145(11) -0.0050(12)
F4 0.070(2) 0.0230(14) 0.0413(16) -0.0014(11) 0.0046(14) 0.0007(13)
F5 0.0326(15) 0.060(2) 0.0360(15) 0.0123(13) -0.0065(11) 0.0013(13)
F6 0.097(3) 0.0331(18) 0.0537(19) 0.0114(14) 0.0154(18) -0.0229(17)
F7 0.081(2) 0.072(2) 0.0275(15) 0.0183(14) -0.0150(15) -0.0043(19)
F8 0.076(2) 0.071(3) 0.0471(18) 0.0162(16) 0.0272(17) 0.0153(19)
O3 0.0453(18) 0.0141(14) 0.0196(14) 0.0038(10) -0.0016(12) -0.0029(12)
O2 0.0353(17) 0.0223(15) 0.0175(13) 0.0007(10) -0.0095(12) 0.0046(12)
N1 0.0255(17) 0.0221(17) 0.0183(16) 0.0014(12) -0.0026(13) -0.0015(13)
C1 0.035(2) 0.019(2) 0.0123(17) 0.0024(14) -0.0007(15) -0.0064(16)
C2 0.036(2) 0.020(2) 0.0171(18) -0.0009(14) -0.0029(15) -0.0038(16)
C3 0.050(3) 0.018(2) 0.026(2) -0.0025(16) 0.0022(19) -0.0051(18)
C4 0.047(3) 0.032(2) 0.026(2) -0.0037(17) 0.0002(18) -0.021(2)
C5 0.043(3) 0.044(3) 0.025(2) 0.0010(19) -0.0106(19) -0.011(2)
C6 0.042(3) 0.025(2) 0.026(2) 0.0014(17) -0.0095(18) -0.0065(18)
C7 0.032(2) 0.0142(19) 0.0173(18) -0.0013(14) -0.0027(15) -0.0003(15)
C8 0.035(2) 0.022(2) 0.0176(18) 0.0029(15) -0.0080(15) -0.0031(16)
C9 0.033(2) 0.020(2) 0.0160(19) 0.0030(15) -0.0036(16) -0.0026(16)
C10 0.038(2) 0.0168(19) 0.0198(19) 0.0052(15) -0.0065(16) -0.0014(16)
C11 0.040(3) 0.022(2) 0.022(2) 0.0067(16) -0.0055(17) -0.0031(18)
C12 0.052(3) 0.037(3) 0.027(2) 0.0098(19) 0.006(2) 0.001(2)
C13 0.027(2) 0.0141(18) 0.0154(17) 0.0015(13) -0.0040(14) 0.0037(14)
C14 0.032(2) 0.020(2) 0.0171(18) 0.0010(14) -0.0107(15) -0.0014(15)
C15 0.042(2) 0.0144(19) 0.0210(19) -0.0014(14) -0.0092(17) -0.0023(16)
C16 0.037(2) 0.0152(18) 0.0161(17) 0.0035(14) -0.0042(16) 0.0013(16)
C17 0.034(2) 0.022(2) 0.024(2) -0.0005(15) -0.0086(16) -0.0015(17)
C18 0.028(2) 0.021(2) 0.0229(19) -0.0043(15) -0.0066(15) -0.0010(15)
C19 0.041(3) 0.022(2) 0.027(2) 0.0027(16) -0.0052(18) 0.0128(18)

loop_
_atom_type_symbol
_atom_type_description
_atom_type_scat_dispersion_real
_atom_type_scat_dispersion_imag
_atom_type_scat_source
C C 0.0181 0.0091 'International Tables Vol C Tables 4.2.6.8 and 6.1.1.4'
H H 0.0000 0.0000 'International Tables Vol C Tables 4.2.6.8 and 6.1.1.4'
F F 0.0727 0.0534 'International Tables Vol C Tables 4.2.6.8 and 6.1.1.4'
N N 0.0311 0.0180 'International Tables Vol C Tables 4.2.6.8 and 6.1.1.4'
O O 0.0492 0.0322 'International Tables Vol C Tables 4.2.6.8 and 6.1.1.4'
S S 0.3331 0.5567 'International Tables Vol C Tables 4.2.6.8 and 6.1.1.4'

loop_
_geom_angle_atom_site_label_1
_geom_angle_atom_site_label_2
_geom_angle_atom_site_label_3
_geom_angle
_geom_angle_site_symmetry_1
_geom_angle_site_symmetry_3
_geom_angle_publ_flag
O3 S1 N1 107.66(16) . . ?
O3 S1 C13 109.78(18) . . ?
O2 S1 O3 121.49(17) . . ?
O2 S1 N1 103.57(17) . . ?
O2 S1 C13 109.22(17) . . ?
N1 S1 C13 103.47(16) . . ?
S1 N1 H1 116.4 . . ?
C7 N1 S1 127.1(3) . . ?
C7 N1 H1 116.4 . . ?
C2 C1 C6 121.7(4) . . ?
C2 C1 C7 119.2(4) . . ?
C6 C1 C7 118.8(3) . . ?
C1 C2 H2 120.7 . . ?
C1 C2 C3 118.6(4) . . ?
C3 C2 H2 120.7 . . ?
C2 C3 H3 119.8 . . ?
C4 C3 C2 120.5(4) . . ?
C4 C3 H3 119.8 . . ?
C3 C4 H4 119.7 . . ?
C3 C4 C5 120.7(4) . . ?
C5 C4 H4 119.7 . . ?
C4 C5 H5 120.5 . . ?
C4 C5 C6 119.0(4) . . ?
C6 C5 H5 120.5 . . ?
C1 C6 C5 119.5(4) . . ?
C1 C6 H6 120.3 . . ?
C5 C6 H6 120.3 . . ?
N1 C7 C1 120.3(3) . . ?
N1 C7 C8 120.5(4) . . ?
C8 C7 C1 119.1(3) . . ?
C7 C8 H8 118.6 . . ?
C7 C8 C9 122.9(3) . . ?
C9 C8 H8 118.6 . . ?
O1 C9 C8 127.1(3) . . ?
O1 C9 C10 115.8(4) . . ?
C8 C9 C10 117.0(3) . . ?
F2 C10 F3 108.1(3) . . ?
F2 C10 C9 109.2(3) . . ?
F2 C10 C11 109.3(4) . . ?
F3 C10 C9 110.5(3) . . ?
F3 C10 C11 108.1(3) . . ?
C11 C10 C9 111.6(3) . . ?
F4 C11 C10 108.4(4) . . ?
F4 C11 C12 107.1(4) . . ?
F5 C11 F4 108.8(3) . . ?
F5 C11 C10 108.5(3) . . ?
F5 C11 C12 107.1(4) . . ?
C10 C11 C12 116.7(4) . . ?
F6 C12 F7 108.3(4) . . ?
F6 C12 F8 109.5(5) . . ?
F6 C12 C11 111.1(4) . . ?
F7 C12 F8 108.2(4) . . ?
F7 C12 C11 111.0(4) . . ?
F8 C12 C11 108.7(4) . . ?
C14 C13 S1 119.0(3) . . ?
C18 C13 S1 119.1(3) . . ?
C18 C13 C14 121.9(3) . . ?
C13 C14 H14 120.9 . . ?
C13 C14 C15 118.3(4) . . ?
C15 C14 H14 120.9 . . ?
C14 C15 H15 119.4 . . ?
C16 C15 C14 121.2(4) . . ?
C16 C15 H15 119.4 . . ?
C15 C16 C19 120.8(4) . . ?
C17 C16 C15 118.7(3) . . ?
C17 C16 C19 120.4(4) . . ?
C16 C17 H17 119.1 . . ?
C16 C17 C18 121.7(4) . . ?
C18 C17 H17 119.1 . . ?
C13 C18 C17 118.1(4) . . ?
C13 C18 H18 120.9 . . ?
C17 C18 H18 120.9 . . ?
C16 C19 H19A 109.5 . . ?
C16 C19 H19B 109.5 . . ?
C16 C19 H19C 109.5 . . ?
H19A C19 H19B 109.5 . . ?
H19A C19 H19C 109.5 . . ?
H19B C19 H19C 109.5 . . ?

loop_
_geom_bond_atom_site_label_1
_geom_bond_atom_site_label_2
_geom_bond_distance
_geom_bond_site_symmetry_2
_geom_bond_publ_flag
S1 O3 1.437(3) . ?
S1 O2 1.423(3) . ?
S1 N1 1.692(3) . ?
S1 C13 1.751(4) . ?
O1 C9 1.225(5) . ?
F2 C10 1.335(5) . ?
F3 C10 1.353(5) . ?
F4 C11 1.345(5) . ?
F5 C11 1.337(5) . ?
F6 C12 1.307(6) . ?
F7 C12 1.319(6) . ?
F8 C12 1.322(6) . ?
N1 H1 0.8800 . ?
N1 C7 1.367(5) . ?
C1 C2 1.374(5) . ?
C1 C6 1.387(6) . ?
C1 C7 1.504(5) . ?
C2 H2 0.9500 . ?
C2 C3 1.401(6) . ?
C3 H3 0.9500 . ?
C3 C4 1.382(7) . ?
C4 H4 0.9500 . ?
C4 C5 1.389(7) . ?
C5 H5 0.9500 . ?
C5 C6 1.404(6) . ?
C6 H6 0.9500 . ?
C7 C8 1.378(5) . ?
C8 H8 0.9500 . ?
C8 C9 1.428(6) . ?
C9 C10 1.555(5) . ?
C10 C11 1.534(6) . ?
C11 C12 1.549(6) . ?
C13 C14 1.396(5) . ?
C13 C18 1.387(5) . ?
C14 H14 0.9500 . ?
C14 C15 1.397(6) . ?
C15 H15 0.9500 . ?
C15 C16 1.394(6) . ?
C16 C17 1.387(6) . ?
C16 C19 1.501(5) . ?
C17 H17 0.9500 . ?
C17 C18 1.396(6) . ?
C18 H18 0.9500 . ?
C19 H19A 0.9800 . ?
C19 H19B 0.9800 . ?
C19 H19C 0.9800 . ?

loop_
_geom_torsion_atom_site_label_1
_geom_torsion_atom_site_label_2
_geom_torsion_atom_site_label_3
_geom_torsion_atom_site_label_4
_geom_torsion
_geom_torsion_site_symmetry_1
_geom_torsion_site_symmetry_2
_geom_torsion_site_symmetry_3
_geom_torsion_site_symmetry_4
_geom_torsion_publ_flag
S1 N1 C7 C1 44.7(5) . . . . ?
S1 N1 C7 C8 -140.6(3) . . . . ?
S1 C13 C14 C15 -178.4(3) . . . . ?
S1 C13 C18 C17 177.8(3) . . . . ?
O1 C9 C10 F2 37.8(5) . . . . ?
O1 C9 C10 F3 156.5(4) . . . . ?
O1 C9 C10 C11 -83.2(5) . . . . ?
F2 C10 C11 F4 178.8(3) . . . . ?
F2 C10 C11 F5 -63.2(4) . . . . ?
F2 C10 C11 C12 57.8(5) . . . . ?
F3 C10 C11 F4 61.4(4) . . . . ?
F3 C10 C11 F5 179.4(3) . . . . ?
F3 C10 C11 C12 -59.6(5) . . . . ?
F4 C11 C12 F6 179.0(4) . . . . ?
F4 C11 C12 F7 -60.5(5) . . . . ?
F4 C11 C12 F8 58.4(5) . . . . ?
F5 C11 C12 F6 62.5(5) . . . . ?
F5 C11 C12 F7 -177.0(4) . . . . ?
F5 C11 C12 F8 -58.1(5) . . . . ?
O3 S1 N1 C7 -43.9(4) . . . . ?
O3 S1 C13 C14 -144.6(3) . . . . ?
O3 S1 C13 C18 35.6(3) . . . . ?
O2 S1 N1 C7 -173.8(3) . . . . ?
O2 S1 C13 C14 -9.1(4) . . . . ?
O2 S1 C13 C18 171.1(3) . . . . ?
N1 S1 C13 C14 100.7(3) . . . . ?
N1 S1 C13 C18 -79.0(3) . . . . ?
N1 C7 C8 C9 3.6(6) . . . . ?
C1 C2 C3 C4 0.5(6) . . . . ?
C1 C7 C8 C9 178.3(4) . . . . ?
C2 C1 C6 C5 -1.3(6) . . . . ?
C2 C1 C7 N1 46.3(5) . . . . ?
C2 C1 C7 C8 -128.4(4) . . . . ?
C2 C3 C4 C5 -0.3(6) . . . . ?
C3 C4 C5 C6 -0.7(7) . . . . ?
C4 C5 C6 C1 1.5(6) . . . . ?
C6 C1 C2 C3 0.3(6) . . . . ?
C6 C1 C7 N1 -139.4(4) . . . . ?
C6 C1 C7 C8 45.9(5) . . . . ?
C7 C1 C2 C3 174.5(3) . . . . ?
C7 C1 C6 C5 -175.5(4) . . . . ?
C7 C8 C9 O1 -3.4(7) . . . . ?
C7 C8 C9 C10 179.8(4) . . . . ?
C8 C9 C10 F2 -145.0(4) . . . . ?
C8 C9 C10 F3 -26.3(5) . . . . ?
C8 C9 C10 C11 94.0(5) . . . . ?
C9 C10 C11 F4 -60.4(4) . . . . ?
C9 C10 C11 F5 57.6(4) . . . . ?
C9 C10 C11 C12 178.7(4) . . . . ?
C10 C11 C12 F6 -59.3(6) . . . . ?
C10 C11 C12 F7 61.2(6) . . . . ?
C10 C11 C12 F8 -179.9(4) . . . . ?
C13 S1 N1 C7 72.3(4) . . . . ?
C13 C14 C15 C16 0.2(6) . . . . ?
C14 C13 C18 C17 -2.0(6) . . . . ?
C14 C15 C16 C17 -1.0(6) . . . . ?
C14 C15 C16 C19 177.2(4) . . . . ?
C15 C16 C17 C18 0.3(6) . . . . ?
C16 C17 C18 C13 1.1(6) . . . . ?
C18 C13 C14 C15 1.3(6) . . . . ?
C19 C16 C17 C18 -177.9(4) . . . . ?
